data_9009398
loop_
_publ_author_name
'Baur, W. H.'
'Joswig, W.'

_publ_section_title
;The phases of natrolite occurring during dehydration and rehydration studied
 by single crystal X-ray diffraction methods between room temperature and 923
 K Locality: Khibiny, Kola peninsula, Russia Sample: T = 573 K, crystal III,
 "metanatrolite"
;
_journal_name_full 'Neues Jahrbuch fur Mineralogie, Monatshefte'
_journal_page_first 171
_journal_page_last 187
_journal_volume 1996
_journal_year 1996
_chemical_compound_source 'Khibiny, Kola peninsula, Russia'
_chemical_formula_sum 'Al2 Na1.92 O10 Si3'
_chemical_name_mineral Metanatrolite
_space_group_crystal_system monoclinic
_space_group_IT_number 5
_space_group_name_Hall 'C 2y (1/2*z,x-1/2*z,y)'
_space_group_name_H-M_alt 'C 1 2 1 (a+2*c,a,b)'
_symmetry_space_group_name_H-M 'F 1 1 2'
_cell_angle_alpha 90
_cell_angle_beta 90
_cell_angle_gamma 90.0
_cell_length_a 16.292
_cell_length_b 17.084
_cell_length_c 6.449
_cell_formula_units_Z 8
_cell_volume 1794.966
_database_code_amcsd 0014891
_diffrn_ambient_temperature 573
_exptl_crystal_density_diffrn 2.534
_cod_depositor_comments
;
 Updating space group information.

 Antanas Vaitkus,
 2017-07-04
;
_cod_original_sg_symbol_H-M 'F 1 1 2'
_cod_original_formula_sum 'Na1.92 Al2 Si3 O10'
_cod_database_code 9009398

loop_
_space_group_symop_operation_xyz
x,y,z
x,1/2+y,1/2+z
1/2+x,y,1/2+z
1/2+x,1/2+y,z
-x,-y,z
-x,1/2-y,1/2+z
1/2-x,-y,1/2+z
1/2-x,1/2-y,z

loop_
_atom_site_label
_atom_site_fract_x
_atom_site_fract_y
_atom_site_fract_z
_atom_site_occupancy
_atom_site_U_iso_or_equiv
Na1 0.06140 0.18360 0.13200 1.00000 0.09500
Na2 0.21380 0.06210 0.33370 0.46000 0.08000
Na21 0.28330 0.07350 0.39600 0.46000 0.06700
Al11 0.02673 0.10512 0.60640 1.00000 0.02940
Al12 0.26843 0.14258 0.86190 1.00000 0.02890
Si11 0.00000 0.00000 -0.01130 1.00000 0.02760
Si12 0.25000 0.25000 0.24220 1.00000 0.02990
Si21 0.13731 0.23393 0.61490 1.00000 0.02900
Si22 0.11008 -0.02155 0.36140 1.00000 0.02840
O11 0.04220 0.06910 0.85850 1.00000 0.04230
O12 0.23710 0.17110 0.11080 1.00000 0.04160
O21 0.04210 0.20710 0.59720 1.00000 0.03420
O22 0.20750 -0.04300 0.35040 1.00000 0.03450
O31 0.09130 0.06940 0.40900 1.00000 0.03830
O32 0.14820 0.30330 0.78200 1.00000 0.04400
O41 0.07230 -0.07620 0.54100 1.00000 0.03790
O42 0.19250 0.15930 0.68090 1.00000 0.04400
O51 0.07150 -0.04110 0.13170 1.00000 0.03870
O52 0.16840 0.26440 0.38530 1.00000 0.04140

loop_
_cod_related_entry_id
_cod_related_entry_database
_cod_related_entry_code
1 AMCSD 0014891
